data_4310385
loop_
_publ_author_name
'Yugen Zhang'
'R. H. Holm'

_publ_section_title
;
 Structural Conversions of Molybdenum-Iron-Sulfur Edge-Bridged Double
 Cubanes and PN-Type Clusters Topologically Related to the Nitrogenase
 P-Cluster
;
_journal_name_full 'Inorganic Chemistry'
_journal_page_first 674
_journal_page_last 682
_journal_paper_doi 10.1021/ic030259t
_journal_volume 43
_journal_year 2004
_chemical_formula_moiety (Et4N)2[Tp2Mo2Fe6S8Cl4]4MeCN
_chemical_formula_sum 'C42 H72 B2 Cl4 Fe6 Mo2 N18 S8'
_chemical_formula_weight 1776.06
_chemical_melting_point ?
_chemical_name_systematic
;
  ?
;
_space_group_IT_number 72
_symmetry_cell_setting orthorhombic
_symmetry_space_group_name_Hall '-I 2 2c'
_symmetry_space_group_name_H-M 'I b a m'
_atom_sites_solution_hydrogens geom
_atom_sites_solution_primary direct
_atom_sites_solution_secondary difmap
_audit_creation_method SHELXL-97
_cell_angle_alpha 90.00
_cell_angle_beta 90.00
_cell_angle_gamma 90.00
_cell_formula_units_Z 4
_cell_length_a 15.070(3)
_cell_length_b 19.824(4)
_cell_length_c 23.695(4)
_cell_measurement_temperature 193(2)
_cell_volume 7079(2)
_computing_cell_refinement 'Bruker Smart'
_computing_data_collection 'Bruker Smart'
_computing_data_reduction 'Bruker SHELXTL'
_computing_molecular_graphics 'Bruker SHELXTL'
_computing_publication_material 'Bruker SHELXTL'
_computing_structure_refinement 'SHELXL-97 (Sheldrick, 1997)'
_computing_structure_solution 'SHELXS-97 (Sheldrick, 1990)'
_diffrn_ambient_temperature 273(2)
_diffrn_measured_fraction_theta_full 0.999
_diffrn_measured_fraction_theta_max 0.999
_diffrn_measurement_device_type 'CCD area detector'
_diffrn_measurement_method 'phi and omega scan'
_diffrn_radiation_monochromator graphite
_diffrn_radiation_source 'fine-focus sealed tube'
_diffrn_radiation_type MoK\a
_diffrn_radiation_wavelength 0.71073
_diffrn_reflns_av_R_equivalents 0.0311
_diffrn_reflns_av_sigmaI/netI 0.0267
_diffrn_reflns_limit_h_max 12
_diffrn_reflns_limit_h_min -17
_diffrn_reflns_limit_k_max 22
_diffrn_reflns_limit_k_min -22
_diffrn_reflns_limit_l_max 26
_diffrn_reflns_limit_l_min -27
_diffrn_reflns_number 17606
_diffrn_reflns_theta_full 23.99
_diffrn_reflns_theta_max 23.99
_diffrn_reflns_theta_min 1.70
_diffrn_standards_decay_% 0
_exptl_absorpt_coefficient_mu 1.966
_exptl_absorpt_correction_T_max 0.92
_exptl_absorpt_correction_T_min 0.78
_exptl_absorpt_correction_type SADABS
_exptl_crystal_colour ' black '
_exptl_crystal_density_diffrn 1.666
_exptl_crystal_density_method 'not measured'
_exptl_crystal_F_000 3584
_exptl_crystal_size_max 0.15
_exptl_crystal_size_mid 0.1
_exptl_crystal_size_min 0.1
_refine_diff_density_max 0.979
_refine_diff_density_min -0.411
_refine_diff_density_rms 0.123
_refine_ls_extinction_method none
_refine_ls_goodness_of_fit_ref 1.180
_refine_ls_hydrogen_treatment mixed
_refine_ls_matrix_type full
_refine_ls_number_parameters 272
_refine_ls_number_reflns 2871
_refine_ls_number_restraints 0
_refine_ls_restrained_S_all 1.180
_refine_ls_R_factor_all 0.0494
_refine_ls_R_factor_gt 0.0410
_refine_ls_shift/su_max 0.059
_refine_ls_shift/su_mean 0.002
_refine_ls_structure_factor_coef Fsqd
_refine_ls_weighting_details 'calc w=1/[\s^2^(Fo^2^)+(0.0615P)^2^+26.1334P] where P=(Fo^2^+2Fc^2^)/3'
_refine_ls_weighting_scheme calc
_refine_ls_wR_factor_gt 0.1185
_refine_ls_wR_factor_ref 0.1211
_reflns_number_gt 2473
_reflns_number_total 2871
_reflns_threshold_expression 2sigma(I)
_cod_data_source_file ic030259t_10.cif
_cod_data_source_block (Et4N)2[Tp2Mo2Fe6S8Cl4]4MeCN
_cod_depositor_comments
;
The following automatic conversions were performed:

'_chemical_melting_point' value ' not measured ' was changed to '?' -
the value is undefined or not given.

Automatic conversion script
Id: cif_fix_values 1569 2011-02-09 13:29:24Z adriana 

The following automatic conversions were performed:

'_symmetry_cell_setting' tag value 'orthrhombic' was replaced with
'orthorhombic' value.

Automatic conversion script
Id: cif_fix_values 1646 2011-03-28 12:23:43Z adriana 
;
_cod_database_code 4310385

loop_
_symmetry_equiv_pos_as_xyz
'x, y, z'
'-x, -y, z'
'-x+1/2, y+1/2, -z'
'x+1/2, -y+1/2, -z'
'x+1/2, y+1/2, z+1/2'
'-x+1/2, -y+1/2, z+1/2'
'-x+1, y+1, -z+1/2'
'x+1, -y+1, -z+1/2'
'-x, -y, -z'
'x, y, -z'
'x-1/2, -y-1/2, z'
'-x-1/2, y-1/2, z'
'-x+1/2, -y+1/2, -z+1/2'
'x+1/2, y+1/2, -z+1/2'
'x, -y, z+1/2'
'-x, y, z+1/2'

loop_
_atom_site_label
_atom_site_type_symbol
_atom_site_fract_x
_atom_site_fract_y
_atom_site_fract_z
_atom_site_U_iso_or_equiv
_atom_site_adp_type
_atom_site_occupancy
_atom_site_symmetry_multiplicity
_atom_site_calc_flag
_atom_site_refinement_flags
_atom_site_disorder_assembly
_atom_site_disorder_group
Mo1 Mo 0.18395(4) 0.14066(3) 0.0000 0.0266(2) Uani 1 2 d S . .
Fe1 Fe 0.04170(7) 0.05749(5) 0.0000 0.0326(3) Uani 1 2 d S . .
Fe2 Fe 0.19217(5) 0.02261(4) 0.05634(3) 0.0336(2) Uani 1 1 d . . .
S1 S 0.09617(9) 0.10617(6) 0.07762(6) 0.0362(3) Uani 1 1 d . . .
S2 S 0.30124(12) 0.06221(9) 0.0000 0.0321(4) Uani 1 2 d S . .
S3 S -0.10557(12) 0.04855(9) 0.0000 0.0368(5) Uani 1 2 d S . .
Cl1 Cl 0.25147(12) -0.03355(8) 0.12838(7) 0.0586(5) Uani 1 1 d . . .
N1 N 0.1037(4) 0.2352(3) 0.0000 0.0339(15) Uani 1 2 d S . .
N2 N 0.1419(4) 0.2968(3) 0.0000 0.0382(16) Uani 1 2 d S . .
N3 N 0.2641(3) 0.2005(2) 0.06103(19) 0.0346(10) Uani 1 1 d . . .
N4 N 0.2803(3) 0.2678(2) 0.0522(2) 0.0395(11) Uani 1 1 d . . .
N5 N 0.0000 1.0000 0.2500 0.060(3) Uani 1 4 d S . .
N6 N 0.5000 0.0000 0.2500 0.099(5) Uani 1 4 d S . .
N7 N 0.3944(12) 0.7863(11) 0.1412(7) 0.096(7) Uani 0.50 1 d P . .
N8 N 0.325(2) 0.8320(19) 0.2459(10) 0.095(13) Uani 0.25 1 d P . .
B1 B 0.2446(6) 0.3028(4) 0.0000 0.041(2) Uani 1 2 d S . .
C1 C 0.0160(5) 0.2462(4) 0.0000 0.047(2) Uani 1 2 d S . .
C2 C -0.0019(7) 0.3139(4) 0.0000 0.059(3) Uani 1 2 d S . .
C3 C 0.0802(7) 0.3451(5) 0.0000 0.057(3) Uani 1 2 d S . .
C4 C 0.3026(4) 0.1852(4) 0.1094(3) 0.0451(17) Uani 1 1 d . . .
C5 C 0.3427(5) 0.2403(4) 0.1326(3) 0.0548(17) Uani 1 1 d . . .
C6 C 0.3275(4) 0.2910(4) 0.0964(3) 0.0517(17) Uani 1 1 d . . .
C7 C 0.0554(8) 0.9560(6) 0.2104(5) 0.080(4) Uani 0.70 1 d P . .
C8 C 0.0606(19) 1.0423(16) 0.2093(11) 0.083(9) Uani 0.30 1 d P . .
C9 C 0.1167(7) 0.9052(6) 0.2472(6) 0.125(4) Uani 1 1 d . . .
C10 C 0.524(3) 0.0420(19) 0.186(2) 0.111(16) Uani 0.25 1 d P . .
C101 C 0.4609(18) 0.0564(19) 0.221(2) 0.117(19) Uani 0.25 1 d P . .
C11 C 0.5000 0.0000 0.1386(11) 0.084(7) Uani 0.50 2 d SP . .
C12 C 0.4055(14) 0.0000 0.2500 0.091(8) Uani 0.50 2 d SP . .
C13 C 0.3624(12) -0.0735(9) 0.2611(8) 0.085(5) Uani 0.50 1 d P . .
C14 C 0.4247(12) 0.7717(8) 0.1826(14) 0.173(12) Uani 0.75 1 d P . .
C15 C 0.4584(14) 0.7558(11) 0.2355(7) 0.092(7) Uani 0.50 1 d P . .
C16 C 0.3531(15) 0.8081(12) 0.2104(14) 0.130(11) Uani 0.50 1 d P . .
H1 H 0.107(6) 0.385(5) 0.0000 0.05(3) Uiso 1 2 d S . .
H3 H 0.263(5) 0.349(4) 0.0000 0.04(2) Uiso 1 2 d S . .
H4 H 0.341(4) 0.331(3) 0.094(2) 0.031(15) Uiso 1 1 d . . .
H6 H 0.301(3) 0.155(3) 0.120(2) 0.011(15) Uiso 1 1 d . . .
H7 H -0.033(6) 0.209(4) 0.0000 0.05(2) Uiso 1 2 d S . .
H8 H 0.359(4) 0.241(3) 0.168(3) 0.045(18) Uiso 1 1 d . . .
H9 H -0.056(7) 0.324(5) 0.0000 0.07(3) Uiso 1 2 d S . .

loop_
_atom_site_aniso_label
_atom_site_aniso_U_11
_atom_site_aniso_U_22
_atom_site_aniso_U_33
_atom_site_aniso_U_23
_atom_site_aniso_U_13
_atom_site_aniso_U_12
Mo1 0.0201(3) 0.0184(3) 0.0412(4) 0.000 0.000 -0.0032(2)
Fe1 0.0197(6) 0.0177(5) 0.0602(8) 0.000 0.000 -0.0021(4)
Fe2 0.0264(4) 0.0251(4) 0.0492(5) 0.0053(3) 0.0006(3) -0.0012(3)
S1 0.0310(7) 0.0268(7) 0.0507(9) 0.0004(6) 0.0083(6) -0.0026(5)
S2 0.0209(9) 0.0252(9) 0.0501(12) 0.000 0.000 -0.0013(7)
S3 0.0202(9) 0.0183(9) 0.0719(14) 0.000 0.000 -0.0005(7)
Cl1 0.0619(11) 0.0535(9) 0.0603(10) 0.0187(8) -0.0104(8) 0.0006(8)
N1 0.027(3) 0.018(3) 0.057(4) 0.000 0.000 -0.003(3)
N2 0.035(4) 0.016(3) 0.064(5) 0.000 0.000 0.002(3)
N3 0.029(2) 0.027(2) 0.047(3) -0.003(2) -0.003(2) -0.0047(19)
N4 0.031(3) 0.028(2) 0.060(3) -0.006(2) -0.003(2) -0.009(2)
N5 0.043(6) 0.088(8) 0.050(7) 0.000 0.000 0.000
N6 0.064(9) 0.089(10) 0.142(15) 0.000 0.000 0.000
N7 0.084(11) 0.140(16) 0.064(10) -0.033(9) -0.054(9) 0.027(10)
N8 0.11(2) 0.14(3) 0.026(12) -0.005(15) 0.029(13) 0.09(2)
B1 0.036(5) 0.016(4) 0.069(7) 0.000 0.000 -0.010(4)
C1 0.027(5) 0.037(5) 0.078(6) 0.000 0.000 0.004(4)
C2 0.035(5) 0.036(5) 0.105(8) 0.000 0.000 0.012(4)
C3 0.048(6) 0.030(5) 0.092(8) 0.000 0.000 0.003(4)
C4 0.045(4) 0.034(4) 0.056(5) 0.006(3) -0.008(3) -0.007(3)
C5 0.056(4) 0.059(4) 0.050(4) -0.008(4) -0.018(3) -0.004(3)
C6 0.044(4) 0.042(4) 0.069(5) -0.017(4) -0.008(3) -0.012(3)
C7 0.070(8) 0.099(9) 0.072(8) -0.001(7) 0.029(6) 0.014(7)
C8 0.077(19) 0.12(2) 0.052(15) 0.048(16) 0.018(13) 0.008(17)
C9 0.096(8) 0.126(9) 0.154(11) 0.037(8) 0.022(7) 0.051(7)
C10 0.10(3) 0.08(2) 0.16(4) 0.06(3) 0.07(3) 0.01(2)
C101 0.023(14) 0.12(3) 0.21(4) 0.13(3) 0.00(2) 0.012(16)
C11 0.053(13) 0.13(2) 0.070(16) 0.000 0.000 -0.029(15)
C12 0.035(11) 0.14(2) 0.099(19) -0.004(18) 0.000 0.000
C13 0.078(12) 0.086(11) 0.091(13) -0.002(10) 0.007(10) -0.007(9)
C14 0.104(14) 0.065(9) 0.35(4) -0.051(17) 0.135(19) -0.025(10)
C15 0.103(15) 0.132(17) 0.041(9) 0.041(10) -0.003(8) 0.010(11)
C16 0.072(15) 0.107(17) 0.21(3) 0.09(2) -0.052(18) -0.012(13)

loop_
_atom_type_symbol
_atom_type_description
_atom_type_scat_dispersion_real
_atom_type_scat_dispersion_imag
_atom_type_scat_source
C C 0.0033 0.0016 'International Tables Vol C Tables 4.2.6.8 and 6.1.1.4'
H H 0.0000 0.0000 'International Tables Vol C Tables 4.2.6.8 and 6.1.1.4'
B B 0.0013 0.0007 'International Tables Vol C Tables 4.2.6.8 and 6.1.1.4'
N N 0.0061 0.0033 'International Tables Vol C Tables 4.2.6.8 and 6.1.1.4'
S S 0.1246 0.1234 'International Tables Vol C Tables 4.2.6.8 and 6.1.1.4'
Cl Cl 0.1484 0.1585 'International Tables Vol C Tables 4.2.6.8 and 6.1.1.4'
Fe Fe 0.3463 0.8444 'International Tables Vol C Tables 4.2.6.8 and 6.1.1.4'
Mo Mo -1.6832 0.6857 'International Tables Vol C Tables 4.2.6.8 and 6.1.1.4'

loop_
_geom_angle_atom_site_label_1
_geom_angle_atom_site_label_2
_geom_angle_atom_site_label_3
_geom_angle
_geom_angle_site_symmetry_1
_geom_angle_site_symmetry_3
_geom_angle_publ_flag
N3 Mo1 N3 81.0(2) . 10 ?
N3 Mo1 N1 81.15(16) . . ?
N3 Mo1 N1 81.15(16) 10 . ?
N3 Mo1 S2 86.84(12) . . ?
N3 Mo1 S2 86.84(12) 10 . ?
N1 Mo1 S2 164.17(16) . . ?
N3 Mo1 S1 164.15(12) . 10 ?
N3 Mo1 S1 87.27(12) 10 10 ?
N1 Mo1 S1 86.55(10) . 10 ?
S2 Mo1 S1 103.22(5) . 10 ?
N3 Mo1 S1 87.27(12) . . ?
N3 Mo1 S1 164.15(12) 10 . ?
N1 Mo1 S1 86.55(10) . . ?
S2 Mo1 S1 103.22(5) . . ?
S1 Mo1 S1 102.01(7) 10 . ?
N3 Mo1 Fe2 96.66(12) . . ?
N3 Mo1 Fe2 139.37(12) 10 . ?
N1 Mo1 Fe2 138.94(10) . . ?
S2 Mo1 Fe2 52.58(4) . . ?
S1 Mo1 Fe2 99.19(4) 10 . ?
S1 Mo1 Fe2 52.43(4) . . ?
N3 Mo1 Fe2 139.37(12) . 10 ?
N3 Mo1 Fe2 96.66(12) 10 10 ?
N1 Mo1 Fe2 138.94(10) . 10 ?
S2 Mo1 Fe2 52.58(4) . 10 ?
S1 Mo1 Fe2 52.43(4) 10 10 ?
S1 Mo1 Fe2 99.19(4) . 10 ?
Fe2 Mo1 Fe2 59.34(4) . 10 ?
N3 Mo1 Fe1 139.01(12) . . ?
N3 Mo1 Fe1 139.01(12) 10 . ?
N1 Mo1 Fe1 94.74(15) . . ?
S2 Mo1 Fe1 101.09(5) . . ?
S1 Mo1 Fe1 51.74(4) 10 . ?
S1 Mo1 Fe1 51.74(4) . . ?
Fe2 Mo1 Fe1 60.49(3) . . ?
Fe2 Mo1 Fe1 60.49(3) 10 . ?
S3 Fe1 S1 113.63(5) . . ?
S3 Fe1 S1 113.63(5) . 10 ?
S1 Fe1 S1 110.88(8) . 10 ?
S3 Fe1 S3 110.04(6) . 9 ?
S1 Fe1 S3 103.88(5) . 9 ?
S1 Fe1 S3 103.88(5) 10 9 ?
S3 Fe1 Fe1 56.56(6) . 9 ?
S1 Fe1 Fe1 123.77(4) . 9 ?
S1 Fe1 Fe1 123.77(4) 10 9 ?
S3 Fe1 Fe1 53.48(6) 9 9 ?
S3 Fe1 Mo1 147.00(6) . . ?
S1 Fe1 Mo1 56.30(4) . . ?
S1 Fe1 Mo1 56.30(4) 10 . ?
S3 Fe1 Mo1 102.97(6) 9 . ?
Fe1 Fe1 Mo1 156.44(6) 9 . ?
S3 Fe1 Fe2 144.15(4) . . ?
S1 Fe1 Fe2 53.08(4) . . ?
S1 Fe1 Fe2 101.98(5) 10 . ?
S3 Fe1 Fe2 54.69(4) 9 . ?
Fe1 Fe1 Fe2 100.37(5) 9 . ?
Mo1 Fe1 Fe2 59.62(3) . . ?
S3 Fe1 Fe2 144.15(4) . 10 ?
S1 Fe1 Fe2 101.98(5) . 10 ?
S1 Fe1 Fe2 53.08(4) 10 10 ?
S3 Fe1 Fe2 54.69(4) 9 10 ?
Fe1 Fe1 Fe2 100.37(5) 9 10 ?
Mo1 Fe1 Fe2 59.62(3) . 10 ?
Fe2 Fe1 Fe2 58.77(4) . 10 ?
Cl1 Fe2 S1 116.96(7) . . ?
Cl1 Fe2 S2 109.58(7) . . ?
S1 Fe2 S2 110.09(6) . . ?
Cl1 Fe2 S3 111.10(6) . 9 ?
S1 Fe2 S3 102.26(6) . 9 ?
S2 Fe2 S3 106.15(5) . 9 ?
Cl1 Fe2 Fe2 140.09(5) . 10 ?
S1 Fe2 Fe2 102.91(4) . 10 ?
S2 Fe2 Fe2 53.76(3) . 10 ?
S3 Fe2 Fe2 55.21(3) 9 10 ?
Cl1 Fe2 Mo1 146.33(6) . . ?
S1 Fe2 Mo1 56.23(4) . . ?
S2 Fe2 Mo1 55.89(5) . . ?
S3 Fe2 Mo1 102.42(5) 9 . ?
Fe2 Fe2 Mo1 60.332(19) 10 . ?
Cl1 Fe2 Fe1 146.96(6) . . ?
S1 Fe2 Fe1 52.32(4) . . ?
S2 Fe2 Fe1 103.19(5) . . ?
S3 Fe2 Fe1 53.73(5) 9 . ?
Fe2 Fe2 Fe1 60.61(2) 10 . ?
Mo1 Fe2 Fe1 59.89(3) . . ?
Fe1 S1 Fe2 74.60(5) . . ?
Fe1 S1 Mo1 71.96(5) . . ?
Fe2 S1 Mo1 71.34(5) . . ?
Fe2 S2 Fe2 72.48(7) 10 . ?
Fe2 S2 Mo1 71.53(5) 10 . ?
Fe2 S2 Mo1 71.53(5) . . ?
Fe1 S3 Fe1 69.96(6) . 9 ?
Fe1 S3 Fe2 127.15(6) . 9 ?
Fe1 S3 Fe2 71.58(5) 9 9 ?
Fe1 S3 Fe2 127.15(6) . 2 ?
Fe1 S3 Fe2 71.58(5) 9 2 ?
Fe2 S3 Fe2 69.58(6) 9 2 ?
C1 N1 N2 105.9(6) . . ?
C1 N1 Mo1 132.2(5) . . ?
N2 N1 Mo1 121.9(5) . . ?
C3 N2 N1 110.5(7) . . ?
C3 N2 B1 129.8(7) . . ?
N1 N2 B1 119.7(6) . . ?
C4 N3 N4 106.2(5) . . ?
C4 N3 Mo1 132.8(4) . . ?
N4 N3 Mo1 121.0(3) . . ?
C6 N4 N3 107.9(5) . . ?
C6 N4 B1 131.6(5) . . ?
N3 N4 B1 120.5(5) . . ?
C7 N5 C7 110.4(9) 8_465 2_575 ?
C7 N5 C7 113.8(10) 8_465 . ?
C7 N5 C7 104.3(10) 2_575 . ?
C7 N5 C7 104.3(10) 8_465 7_445 ?
C7 N5 C7 113.8(10) 2_575 7_445 ?
C7 N5 C7 110.4(9) . 7_445 ?
C7 N5 C8 68.7(10) 8_465 7_445 ?
C7 N5 C8 75.8(12) 2_575 7_445 ?
C7 N5 C8 177.1(13) . 7_445 ?
C7 N5 C8 67.1(12) 7_445 7_445 ?
C7 N5 C8 75.8(12) 8_465 . ?
C7 N5 C8 68.7(10) 2_575 . ?
C7 N5 C8 67.1(12) . . ?
C7 N5 C8 177.1(13) 7_445 . ?
C8 N5 C8 115(2) 7_445 . ?
C7 N5 C8 177.1(13) 8_465 2_575 ?
C7 N5 C8 67.1(12) 2_575 2_575 ?
C7 N5 C8 68.7(10) . 2_575 ?
C7 N5 C8 75.8(12) 7_445 2_575 ?
C8 N5 C8 109(2) 7_445 2_575 ?
C8 N5 C8 104(2) . 2_575 ?
C7 N5 C8 67.1(12) 8_465 8_465 ?
C7 N5 C8 177.1(13) 2_575 8_465 ?
C7 N5 C8 75.8(12) . 8_465 ?
C7 N5 C8 68.7(10) 7_445 8_465 ?
C8 N5 C8 104(2) 7_445 8_465 ?
C8 N5 C8 109(2) . 8_465 ?
C8 N5 C8 115(2) 2_575 8_465 ?
C12 N6 C12 180.000(1) 2_655 . ?
C12 N6 C101 65.7(11) 2_655 7_545 ?
C12 N6 C101 114.3(11) . 7_545 ?
C12 N6 C101 114.3(11) 2_655 . ?
C12 N6 C101 65.7(11) . . ?
C101 N6 C101 78(4) 7_545 . ?
C12 N6 C101 65.7(11) 2_655 2_655 ?
C12 N6 C101 114.3(11) . 2_655 ?
C101 N6 C101 131(2) 7_545 2_655 ?
C101 N6 C101 124(4) . 2_655 ?
C12 N6 C101 114.3(11) 2_655 8_445 ?
C12 N6 C101 65.7(11) . 8_445 ?
C101 N6 C101 124(4) 7_545 8_445 ?
C101 N6 C101 131(2) . 8_445 ?
C101 N6 C101 78(4) 2_655 8_445 ?
C12 N6 C10 101.8(15) 2_655 7_545 ?
C12 N6 C10 78.2(15) . 7_545 ?
C101 N6 C10 47(2) 7_545 7_545 ?
C101 N6 C10 87(3) . 7_545 ?
C101 N6 C10 149(3) 2_655 7_545 ?
C101 N6 C10 83(2) 8_445 7_545 ?
C12 N6 C10 101.8(15) 2_655 2_655 ?
C12 N6 C10 78.2(15) . 2_655 ?
C101 N6 C10 149(3) 7_545 2_655 ?
C101 N6 C10 83(2) . 2_655 ?
C101 N6 C10 47(2) 2_655 2_655 ?
C101 N6 C10 87(3) 8_445 2_655 ?
C10 N6 C10 156(3) 7_545 2_655 ?
C12 N6 C10 78.2(15) 2_655 . ?
C12 N6 C10 101.8(15) . . ?
C101 N6 C10 87(3) 7_545 . ?
C101 N6 C10 47(2) . . ?
C101 N6 C10 83(2) 2_655 . ?
C101 N6 C10 149(3) 8_445 . ?
C10 N6 C10 124(3) 7_545 . ?
C10 N6 C10 62(3) 2_655 . ?
C12 N6 C10 78.2(15) 2_655 8_445 ?
C12 N6 C10 101.8(15) . 8_445 ?
C101 N6 C10 83(2) 7_545 8_445 ?
C101 N6 C10 149(3) . 8_445 ?
C101 N6 C10 87(3) 2_655 8_445 ?
C101 N6 C10 47(2) 8_445 8_445 ?
C10 N6 C10 62(3) 7_545 8_445 ?
C10 N6 C10 124(3) 2_655 8_445 ?
C10 N6 C10 156(3) . 8_445 ?
C14 N7 C16 53.6(13) . . ?
N4 B1 N4 109.2(7) . 10 ?
N4 B1 N2 108.5(4) . . ?
N4 B1 N2 108.5(4) 10 . ?
N1 C1 C2 110.7(8) . . ?
C1 C2 C3 105.2(8) . . ?
N2 C3 C2 107.6(8) . . ?
N3 C4 C5 111.1(7) . . ?
C6 C5 C4 105.5(6) . . ?
C5 C6 N4 109.3(6) . . ?
N5 C7 C9 109.6(9) . . ?
N5 C7 C8 57.6(9) . . ?
C9 C7 C8 127.1(14) . . ?
N5 C7 C8 56.8(8) . 2_575 ?
C9 C7 C8 126.2(15) . 2_575 ?
C8 C7 C8 91.5(17) . 2_575 ?
N5 C7 C8 53.1(10) . 8_465 ?
C9 C7 C8 56.7(11) . 8_465 ?
C8 C7 C8 89.7(13) . 8_465 ?
C8 C7 C8 93.2(12) 2_575 8_465 ?
N5 C8 C9 104.2(15) . 8_465 ?
N5 C8 C7 55.3(10) . . ?
C9 C8 C7 128.9(17) 8_465 . ?
N5 C8 C7 54.5(10) . 2_575 ?
C9 C8 C7 118.6(19) 8_465 2_575 ?
C7 C8 C7 88.5(16) . 2_575 ?
N5 C8 C7 51.1(8) . 8_465 ?
C9 C8 C7 53.2(10) 8_465 8_465 ?
C7 C8 C7 90.0(12) . 8_465 ?
C7 C8 C7 86.8(12) 2_575 8_465 ?
C7 C9 C8 70.1(9) . 8_465 ?
C101 C10 C11 116(4) . . ?
C101 C10 N6 53.1(17) . . ?
C11 C10 N6 110(2) . . ?
C101 C10 C10 85(3) . 2_655 ?
C11 C10 C10 51.1(14) . 2_655 ?
N6 C10 C10 59.1(16) . 2_655 ?
C101 C10 C12 89(3) . 2_655 ?
C11 C10 C12 118(2) . 2_655 ?
N6 C10 C12 43.4(11) . 2_655 ?
C10 C10 C12 80.4(18) 2_655 2_655 ?
C10 C101 N6 80(2) . . ?
C10 C101 C12 121(4) . . ?
N6 C101 C12 56.8(12) . . ?
C10 C101 C13 155(4) . 8_445 ?
N6 C101 C13 115(2) . 8_445 ?
C12 C101 C13 62.2(14) . 8_445 ?
C10 C101 C101 90(3) . 7_545 ?
N6 C101 C101 51.2(19) . 7_545 ?
C12 C101 C101 91(3) . 7_545 ?
C13 C101 C101 115(4) 8_445 7_545 ?
C10 C11 C10 78(3) . 2_655 ?
N6 C12 C101 57.4(11) . . ?
N6 C12 C101 57.4(11) . 8_445 ?
C101 C12 C101 115(2) . 8_445 ?
N6 C12 C13 113.7(10) . 8_445 ?
C101 C12 C13 59.7(13) . 8_445 ?
C101 C12 C13 159(2) 8_445 8_445 ?
N6 C12 C13 113.7(10) . . ?
C101 C12 C13 159(2) . . ?
C101 C12 C13 59.7(13) 8_445 . ?
C13 C12 C13 132.7(19) 8_445 . ?
N6 C12 C10 58.5(11) . 7_545 ?
C101 C12 C10 76(2) . 7_545 ?
C101 C12 C10 72(2) 8_445 7_545 ?
C13 C12 C10 87.8(14) 8_445 7_545 ?
C13 C12 C10 117.3(15) . 7_545 ?
N6 C12 C10 58.5(11) . 2_655 ?
C101 C12 C10 72(2) . 2_655 ?
C101 C12 C10 76(2) 8_445 2_655 ?
C13 C12 C10 117.3(15) 8_445 2_655 ?
C13 C12 C10 87.8(14) . 2_655 ?
C10 C12 C10 117(2) 7_545 2_655 ?
C101 C13 C12 58.1(13) 8_445 . ?
N7 C14 C15 177(2) . . ?
N7 C14 C16 88(2) . . ?
C15 C14 C16 89(2) . . ?
C14 C15 C15 139(2) . 7_545 ?
C14 C15 C16 47.1(13) . . ?
C15 C15 C16 147.6(11) 7_545 . ?
N8 C16 C14 152(3) . . ?
N8 C16 N7 166(3) . . ?
C14 C16 N7 38.3(17) . . ?
N8 C16 C15 108(3) . . ?
C14 C16 C15 44.3(15) . . ?
N7 C16 C15 82.6(14) . . ?

loop_
_geom_bond_atom_site_label_1
_geom_bond_atom_site_label_2
_geom_bond_distance
_geom_bond_site_symmetry_2
_geom_bond_publ_flag
Mo1 N3 2.227(4) . ?
Mo1 N3 2.227(4) 10 ?
Mo1 N1 2.231(6) . ?
Mo1 S2 2.3544(19) . ?
Mo1 S1 2.3665(14) 10 ?
Mo1 S1 2.3665(14) . ?
Mo1 Fe2 2.6972(9) . ?
Mo1 Fe2 2.6972(9) 10 ?
Mo1 Fe1 2.7045(11) . ?
Fe1 S3 2.226(2) . ?
Fe1 S1 2.2334(16) . ?
Fe1 S1 2.2334(16) 10 ?
Fe1 S3 2.312(2) 9 ?
Fe1 Fe1 2.6029(19) 9 ?
Fe1 Fe2 2.7208(12) . ?
Fe1 Fe2 2.7208(12) 10 ?
Fe2 Cl1 2.2251(17) . ?
Fe2 S1 2.2563(15) . ?
Fe2 S2 2.2584(16) . ?
Fe2 S3 2.3400(16) 9 ?
Fe2 Fe2 2.6702(17) 10 ?
S2 Fe2 2.2584(16) 10 ?
S3 Fe1 2.312(2) 9 ?
S3 Fe2 2.3400(16) 9 ?
S3 Fe2 2.3400(16) 2 ?
N1 C1 1.340(10) . ?
N1 N2 1.349(8) . ?
N2 C3 1.335(11) . ?
N2 B1 1.552(12) . ?
N3 C4 1.319(8) . ?
N3 N4 1.372(6) . ?
N4 C6 1.349(8) . ?
N4 B1 1.516(7) . ?
N5 C7 1.529(11) 8_465 ?
N5 C7 1.529(11) 2_575 ?
N5 C7 1.529(11) . ?
N5 C7 1.529(11) 7_445 ?
N5 C8 1.57(2) 7_445 ?
N5 C8 1.57(2) . ?
N5 C8 1.57(2) 2_575 ?
N5 C8 1.57(2) 8_465 ?
N6 C12 1.42(2) 2_655 ?
N6 C12 1.42(2) . ?
N6 C101 1.43(2) 7_545 ?
N6 C101 1.43(2) . ?
N6 C101 1.43(2) 2_655 ?
N6 C101 1.43(2) 8_445 ?
N6 C10 1.77(4) 7_545 ?
N6 C10 1.77(4) 2_655 ?
N6 C10 1.77(4) . ?
N6 C10 1.77(4) 8_445 ?
N7 C14 1.12(3) . ?
N7 C16 1.80(4) . ?
N8 C16 1.06(4) . ?
B1 N4 1.516(7) 10 ?
C1 C2 1.369(12) . ?
C2 C3 1.383(14) . ?
C4 C5 1.364(10) . ?
C5 C6 1.341(10) . ?
C7 C9 1.621(16) . ?
C7 C8 1.71(3) . ?
C7 C8 1.75(3) 2_575 ?
C7 C8 1.90(3) 8_465 ?
C8 C9 1.69(3) 8_465 ?
C8 C7 1.75(3) 2_575 ?
C8 C7 1.90(3) 8_465 ?
C9 C8 1.69(3) 8_465 ?
C10 C101 1.30(5) . ?
C10 C11 1.44(5) . ?
C10 C10 1.81(8) 2_655 ?
C10 C12 2.03(5) 2_655 ?
C101 C12 1.55(3) . ?
C101 C13 1.58(4) 8_445 ?
C101 C101 1.80(8) 7_545 ?
C11 C10 1.44(5) 2_655 ?
C12 C101 1.55(3) 8_445 ?
C12 C13 1.617(19) 8_445 ?
C12 C13 1.617(19) . ?
C12 C10 2.03(5) 7_545 ?
C12 C10 2.03(5) 2_655 ?
C13 C101 1.58(4) 8_445 ?
C14 C15 1.39(3) . ?
C14 C16 1.45(3) . ?
C15 C15 1.43(4) 7_545 ?
C15 C16 1.99(3) . ?
